data_7711056
loop_
_publ_author_name
'Georgakopoulou, Christina'
'Thomos, Dimitrios'
'Tsolis, Theodoros'
'Ypsilantis, Konstantinos'
'Plakatouras, John C.'
'Kordias, Dimitris'
'Magklara, Angeliki'
'Kouderis, Constantine'
'Kalampounias, Angelos G.'
'Garoufis, Achilleas'

_publ_section_title
;
 Synthesis, characterization, interactions with the DNA duplex dodecamer
 d(5&#x0384;-CGCGAATTCGCG-3&#x0384;)2 and cytotoxicity of binuclear
 \h6-arene-Ru(II) complexes.
;
_journal_name_full 'Dalton Transactions'
_journal_paper_doi 10.1039/D2DT02304K
_journal_year 2022
_chemical_formula_sum 'C27 H26 F12 N3 P2 Ru'
_chemical_formula_weight 783.52
_space_group_crystal_system triclinic
_space_group_IT_number 2
_space_group_name_Hall '-P 1'
_space_group_name_H-M_alt 'P -1'
_symmetry_equiv_pos_as_xyz 'x, y, z'
_atom_sites_solution_hydrogens geom
_audit_creation_method SHELXL-2018/3
_audit_update_record
;
2022-06-16 deposited with the CCDC.	2022-08-22 downloaded from the CCDC.
;
_cell_angle_alpha 92.147(2)
_cell_angle_beta 97.737(2)
_cell_angle_gamma 96.195(2)
_cell_formula_units_Z 4
_cell_length_a 13.1201(5)
_cell_length_b 13.8478(5)
_cell_length_c 19.2251(7)
_cell_measurement_reflns_used 9084
_cell_measurement_temperature 296(2)
_cell_measurement_theta_max 17.8176
_cell_measurement_theta_min 2.4757
_cell_volume 3436.1(2)
_computing_cell_refinement 'SAINT V8.40A (Bruker Nano, Inc., 2019)'
_computing_data_collection 'Bruker Instrument Service vV6.2.12'
_computing_data_reduction 'SAINT V8.40A (Bruker Nano, Inc., 2019)'
_computing_structure_refinement 'SHELXL-2018/3 (Sheldrick, 2018)'
_computing_structure_solution 'SHELXT 2014/5 (Sheldrick, 2014)'
_diffrn_ambient_temperature 296(2)
_diffrn_detector_area_resol_mean 7.3910
_diffrn_measured_fraction_theta_full 0.999
_diffrn_measured_fraction_theta_max 0.999
_diffrn_measurement_device_type 'Bruker D8 Quest ECO with PHOTON II detector'
_diffrn_measurement_method '\f and \w shutterless scans'
_diffrn_radiation_type MoK\a
_diffrn_radiation_wavelength 0.71073
_diffrn_reflns_av_R_equivalents 0.1329
_diffrn_reflns_av_unetI/netI 0.0481
_diffrn_reflns_Laue_measured_fraction_full 0.999
_diffrn_reflns_Laue_measured_fraction_max 0.999
_diffrn_reflns_limit_h_max 15
_diffrn_reflns_limit_h_min -15
_diffrn_reflns_limit_k_max 16
_diffrn_reflns_limit_k_min -16
_diffrn_reflns_limit_l_max 22
_diffrn_reflns_limit_l_min -22
_diffrn_reflns_number 193431
_diffrn_reflns_point_group_measured_fraction_full 0.999
_diffrn_reflns_point_group_measured_fraction_max 0.999
_diffrn_reflns_theta_full 24.999
_diffrn_reflns_theta_max 24.999
_diffrn_reflns_theta_min 2.539
_diffrn_source 'sealed tube'
_exptl_absorpt_coefficient_mu 0.636
_exptl_absorpt_correction_T_max 0.745200
_exptl_absorpt_correction_T_min 0.643200
_exptl_absorpt_correction_type multi-scan
_exptl_absorpt_process_details
;
SADABS-2016/2 - Bruker AXS area detector scaling and absorption correction
;
_exptl_crystal_colour green
_exptl_crystal_density_diffrn 1.515
_exptl_crystal_description plate
_exptl_crystal_F_000 1564
_exptl_crystal_size_max 0.21
_exptl_crystal_size_mid 0.19
_exptl_crystal_size_min 0.02
_refine_diff_density_max 0.456
_refine_diff_density_min -0.565
_refine_diff_density_rms 0.068
_refine_ls_extinction_method none
_refine_ls_goodness_of_fit_ref 1.029
_refine_ls_hydrogen_treatment constr
_refine_ls_matrix_type full
_refine_ls_number_parameters 854
_refine_ls_number_reflns 12090
_refine_ls_number_restraints 217
_refine_ls_restrained_S_all 1.023
_refine_ls_R_factor_all 0.1029
_refine_ls_R_factor_gt 0.0566
_refine_ls_shift/su_max 0.143
_refine_ls_shift/su_mean 0.000
_refine_ls_structure_factor_coef Fsqd
_refine_ls_weighting_details 'w=1/[\s^2^(Fo^2^)+(0.1000P)^2^] where P=(Fo^2^+2Fc^2^)/3'
_refine_ls_weighting_scheme calc
_refine_ls_wR_factor_gt 0.1502
_refine_ls_wR_factor_ref 0.1697
_reflns_Friedel_coverage 0.000
_reflns_number_gt 7613
_reflns_number_total 12090
_reflns_threshold_expression 'I > 2\s(I)'
_cod_data_source_file d2dt02304k2.cif
_cod_data_source_block ag05_0m_sq
_cod_depositor_comments
;
The following automatic conversions were performed:

data item '_exptl_absorpt_correction_type' value 'Multi-Scan' was
changed to 'multi-scan' in accordance with the
/home/data/users/saulius/crontab/automatic-downloads/rss-feeds/RSC/lib/dictionaries/cif_core.dic
dictionary named 'cif_core.dic' version 2.4.2 last updated on
2011-04-26.

Automatic conversion script
Id: cif_fix_values 7556 2019-12-06 15:28:31Z antanas 
;
_cod_database_code 7711056
_shelx_shelxl_version_number 2018/3
_shelx_space_group_comment
;
The symmetry employed for this shelxl refinement is uniquely defined
by the following loop, which should always be used as a source of
symmetry information in preference to the above space-group names.
They are only intended as comments.
;

loop_
_space_group_symop_operation_xyz
'x, y, z'
'-x, -y, -z'

loop_
_atom_site_label
_atom_site_type_symbol
_atom_site_fract_x
_atom_site_fract_y
_atom_site_fract_z
_atom_site_U_iso_or_equiv
_atom_site_adp_type
_atom_site_occupancy
_atom_site_site_symmetry_order
_atom_site_calc_flag
_atom_site_refinement_flags_posn
_atom_site_refinement_flags_adp
_atom_site_refinement_flags_occupancy
_atom_site_disorder_assembly
_atom_site_disorder_group
Ru2 Ru 0.09900(3) 0.75058(3) 0.12245(2) 0.05638(15) Uani 1 1 d . . . . .
Ru1 Ru 0.30914(4) 0.71182(3) 0.70977(2) 0.06633(16) Uani 1 1 d . . . . .
C1A C 0.1559(6) 0.6250(6) 0.7094(4) 0.105(2) Uani 1 1 d . U . . .
C2A C 0.2346(7) 0.5635(5) 0.7090(4) 0.101(2) Uani 1 1 d . U . . .
H2A H 0.233620 0.521079 0.666865 0.122 Uiso 1 1 calc R U . . .
C3A C 0.3189(7) 0.5706(5) 0.7578(4) 0.098(2) Uani 1 1 d . U . . .
H3A H 0.376140 0.533322 0.750140 0.118 Uiso 1 1 calc R U . . .
C4A C 0.3346(6) 0.6445(6) 0.8128(4) 0.1001(19) Uani 1 1 d . U . . .
C5A C 0.2569(7) 0.7070(5) 0.8132(4) 0.102(2) Uani 1 1 d . U . . .
H5A H 0.270955 0.765853 0.844444 0.123 Uiso 1 1 calc R U . . .
C6A C 0.1694(6) 0.6979(6) 0.7616(5) 0.104(2) Uani 1 1 d . U . . .
H6A H 0.123874 0.749658 0.758207 0.125 Uiso 1 1 calc R U . . .
C7A C 0.0577(7) 0.6086(8) 0.6501(6) 0.176(4) Uani 1 1 d . U . . .
H7A1 H 0.041787 0.670198 0.632903 0.263 Uiso 1 1 calc R U . . .
H7A2 H -0.000520 0.577846 0.669488 0.263 Uiso 1 1 calc R U . . .
H7A3 H 0.072513 0.567804 0.612079 0.263 Uiso 1 1 calc R U . . .
C8A C 0.4333(9) 0.6513(7) 0.8669(5) 0.140(3) Uani 1 1 d . U . . .
H8A1 H 0.492756 0.645560 0.841754 0.168 Uiso 1 1 calc R U . . .
C9A C 0.4237(11) 0.5656(8) 0.9160(6) 0.226(7) Uani 1 1 d . U . . .
H9A1 H 0.407115 0.505455 0.888245 0.339 Uiso 1 1 calc R U . . .
H9A2 H 0.369881 0.573793 0.944229 0.339 Uiso 1 1 calc R U . . .
H9A3 H 0.488194 0.564330 0.946042 0.339 Uiso 1 1 calc R U . . .
C10A C 0.4505(11) 0.7392(8) 0.9076(7) 0.219(6) Uani 1 1 d . U . . .
H1A1 H 0.469911 0.791414 0.878794 0.329 Uiso 1 1 calc R U . . .
H1A2 H 0.505170 0.735410 0.945611 0.329 Uiso 1 1 calc R U . . .
H1A3 H 0.388357 0.750887 0.926100 0.329 Uiso 1 1 calc R U . . .
N1B N 0.3365(4) 0.8639(3) 0.7119(2) 0.0688(11) Uani 1 1 d . U . . .
N2B N 0.4642(4) 0.7334(3) 0.6950(2) 0.0727(12) Uani 1 1 d . U . . .
C1B C 0.2691(5) 0.9284(5) 0.7207(3) 0.0829(16) Uani 1 1 d . U . . .
H1B H 0.203079 0.905693 0.729648 0.099 Uiso 1 1 calc R U . . .
C2B C 0.2950(6) 1.0278(5) 0.7169(4) 0.098(2) Uani 1 1 d . U . . .
H2B H 0.246127 1.070324 0.722281 0.118 Uiso 1 1 calc R U . . .
C3B C 0.3914(7) 1.0629(5) 0.7053(4) 0.110(2) Uani 1 1 d . U . . .
H3B H 0.408766 1.129339 0.702244 0.132 Uiso 1 1 calc R U . . .
C4B C 0.4638(6) 0.9985(5) 0.6980(4) 0.0966(19) Uani 1 1 d . U . . .
C5B C 0.5676(7) 1.0281(6) 0.6877(6) 0.134(3) Uani 1 1 d . U . . .
H5B H 0.590464 1.093957 0.686863 0.161 Uiso 1 1 calc R U . . .
C6B C 0.6332(6) 0.9612(6) 0.6791(6) 0.143(3) Uani 1 1 d . U . . .
H6B H 0.700699 0.981764 0.671991 0.171 Uiso 1 1 calc R U . . .
C7B C 0.6007(5) 0.8590(5) 0.6808(5) 0.110(2) Uani 1 1 d . U . . .
C8B C 0.6635(6) 0.7832(7) 0.6722(6) 0.131(3) Uani 1 1 d . U . . .
H8B H 0.731621 0.798964 0.664425 0.158 Uiso 1 1 calc R U . . .
C9B C 0.6269(6) 0.6898(6) 0.6750(5) 0.123(3) Uani 1 1 d . U . . .
H9B H 0.668806 0.640965 0.668877 0.147 Uiso 1 1 calc R U . . .
C10B C 0.5287(5) 0.6674(5) 0.6867(4) 0.0883(18) Uani 1 1 d . U . . .
H10B H 0.504424 0.602114 0.689086 0.106 Uiso 1 1 calc R U . . .
C11B C 0.5018(5) 0.8286(4) 0.6917(3) 0.0780(15) Uani 1 1 d . U . . .
C12B C 0.4323(5) 0.8988(4) 0.6999(3) 0.0745(14) Uani 1 1 d . U . . .
C1C C 0.0584(5) 0.6753(4) 0.0160(3) 0.0784(16) Uani 1 1 d . . . . .
C2C C 0.0057(5) 0.7576(5) 0.0187(3) 0.0800(17) Uani 1 1 d . . . . .
H2C H 0.022537 0.811646 -0.010764 0.096 Uiso 1 1 calc R U . . .
C3C C -0.0587(5) 0.7706(5) 0.0711(3) 0.0833(17) Uani 1 1 d . . . . .
H3C H -0.083398 0.834351 0.076972 0.100 Uiso 1 1 calc R U . . .
C4C C -0.0700(4) 0.7046(5) 0.1231(4) 0.0848(18) Uani 1 1 d . . . . .
C5C C -0.0129(5) 0.6219(5) 0.1217(4) 0.0861(18) Uani 1 1 d . . . . .
H5C H -0.008398 0.580128 0.161783 0.103 Uiso 1 1 calc R U . . .
C6C C 0.0459(5) 0.6079(4) 0.0685(4) 0.0865(18) Uani 1 1 d . . . . .
H6C H 0.092967 0.557456 0.073611 0.104 Uiso 1 1 calc R U . . .
C7C C 0.1294(6) 0.6618(6) -0.0388(4) 0.119(3) Uani 1 1 d . . . . .
H7C1 H 0.090062 0.629055 -0.080355 0.178 Uiso 1 1 calc R U . . .
H7C2 H 0.182715 0.623498 -0.020510 0.178 Uiso 1 1 calc R U . . .
H7C3 H 0.160282 0.724169 -0.050146 0.178 Uiso 1 1 calc R U . . .
C8C C -0.1414(7) 0.7243(9) 0.1791(6) 0.155(4) Uani 1 1 d . . . . .
H8C1 H -0.137943 0.794541 0.189223 0.185 Uiso 1 1 calc R U . . .
C9C C -0.1183(8) 0.6758(9) 0.2449(6) 0.187(5) Uani 1 1 d . . . . .
H9C1 H -0.156804 0.700356 0.279396 0.280 Uiso 1 1 calc R U . . .
H9C2 H -0.045547 0.688231 0.261670 0.280 Uiso 1 1 calc R U . . .
H9C3 H -0.137336 0.606979 0.236752 0.280 Uiso 1 1 calc R U . . .
C10C C -0.2526(7) 0.6846(12) 0.1415(7) 0.252(8) Uani 1 1 d . . . . .
H1C1 H -0.264373 0.711747 0.096314 0.378 Uiso 1 1 calc R U . . .
H1C2 H -0.303351 0.702847 0.169642 0.378 Uiso 1 1 calc R U . . .
H1C3 H -0.258133 0.615012 0.135704 0.378 Uiso 1 1 calc R U . . .
N1D N 0.2584(4) 0.7569(4) 0.1184(2) 0.0732(13) Uani 1 1 d . . . . .
N2D N 0.1449(4) 0.8997(3) 0.1342(2) 0.0647(11) Uani 1 1 d . . . . .
C1D C 0.3130(6) 0.6829(6) 0.1123(3) 0.108(3) Uani 1 1 d . . . . .
H1D H 0.281437 0.619198 0.110675 0.130 Uiso 1 1 calc R U . . .
C2D C 0.4222(8) 0.7025(10) 0.1084(6) 0.149(5) Uani 1 1 d . . . . .
H2D H 0.462024 0.651519 0.104176 0.179 Uiso 1 1 calc R U . . .
C3D C 0.4669(9) 0.7970(14) 0.1109(7) 0.183(7) Uani 1 1 d . . . . .
H3D H 0.536756 0.808760 0.106431 0.220 Uiso 1 1 calc R U . . .
C4D C 0.4121(6) 0.8756(10) 0.1198(5) 0.136(4) Uani 1 1 d . . . . .
C5D C 0.4502(7) 0.9798(11) 0.1216(6) 0.162(5) Uani 1 1 d . . . . .
H5D H 0.519035 0.999333 0.117400 0.194 Uiso 1 1 calc R U . . .
C6D C 0.3868(12) 1.0444(10) 0.1292(8) 0.189(6) Uani 1 1 d . . . . .
H6D H 0.414079 1.109450 0.130795 0.227 Uiso 1 1 calc R U . . .
C7D C 0.2868(7) 1.0260(7) 0.1350(5) 0.118(3) Uani 1 1 d . . . . .
C8D C 0.2202(10) 1.0949(7) 0.1416(5) 0.141(4) Uani 1 1 d . . . . .
H8D H 0.244220 1.160648 0.142029 0.169 Uiso 1 1 calc R U . . .
C9D C 0.1220(9) 1.0680(5) 0.1473(4) 0.123(3) Uani 1 1 d . . . . .
H9D H 0.078042 1.114656 0.154486 0.148 Uiso 1 1 calc R U . . .
C10D C 0.0846(6) 0.9702(4) 0.1427(3) 0.0884(18) Uani 1 1 d . . . . .
H10D H 0.014900 0.952833 0.145563 0.106 Uiso 1 1 calc R U . . .
C11D C 0.2461(5) 0.9265(5) 0.1310(3) 0.0806(17) Uani 1 1 d . . . . .
C12D C 0.3069(5) 0.8514(6) 0.1231(3) 0.0848(19) Uani 1 1 d . . . . .
N1E N 0.2802(3) 0.7215(3) 0.6003(2) 0.0686(12) Uani 1 1 d . . . . .
N2E N 0.1441(3) 0.7453(3) 0.2319(2) 0.0642(11) Uani 1 1 d . . . . .
C1E C 0.2120(5) 0.7788(4) 0.5722(3) 0.0776(17) Uani 1 1 d . . . . .
H1E H 0.181438 0.816938 0.602465 0.093 Uiso 1 1 calc R U . . .
C2E C 0.1842(5) 0.7847(5) 0.5011(3) 0.0801(17) Uani 1 1 d . . . . .
H2E H 0.137103 0.826957 0.484532 0.096 Uiso 1 1 calc R U . . .
C3E C 0.2264(4) 0.7278(4) 0.4541(3) 0.0665(14) Uani 1 1 d . . . . .
C4E C 0.2969(5) 0.6685(5) 0.4827(3) 0.089(2) Uani 1 1 d . . . . .
H4E H 0.328293 0.629410 0.453532 0.106 Uiso 1 1 calc R U . . .
C5E C 0.3211(5) 0.6671(5) 0.5546(3) 0.0825(17) Uani 1 1 d . . . . .
H5E H 0.368668 0.625973 0.572448 0.099 Uiso 1 1 calc R U . . .
C6E C 0.1335(5) 0.8188(4) 0.2783(3) 0.0792(17) Uani 1 1 d . . . . .
H6E H 0.107172 0.874307 0.261137 0.095 Uiso 1 1 calc R U . . .
C7E C 0.1600(5) 0.8140(4) 0.3490(3) 0.0795(17) Uani 1 1 d . . . . .
H7E H 0.152070 0.866279 0.378790 0.095 Uiso 1 1 calc R U . . .
C8E C 0.1985(4) 0.7330(4) 0.3768(3) 0.0667(14) Uani 1 1 d . . . . .
C9E C 0.2109(5) 0.6602(4) 0.3298(3) 0.0828(18) Uani 1 1 d . . . . .
H9E H 0.238701 0.604910 0.346044 0.099 Uiso 1 1 calc R U . . .
C10E C 0.1836(5) 0.6673(4) 0.2599(3) 0.0811(17) Uani 1 1 d . . . . .
H10E H 0.192449 0.615821 0.229652 0.097 Uiso 1 1 calc R U . . .
P1A_1 P -0.2540(9) 0.6130(4) -0.1024(5) 0.221(6) Uani 0.587(7) 1 d . . P A 1
F1A_1 F -0.1833(14) 0.5734(8) -0.0524(9) 0.322(12) Uani 0.587(7) 1 d . . P A 1
F2A_1 F -0.2863(19) 0.6926(12) -0.0482(11) 0.354(13) Uani 0.587(7) 1 d . . P A 1
F3A_1 F -0.3560(17) 0.5438(12) -0.0918(12) 0.309(10) Uani 0.587(7) 1 d . . P A 1
P1B_1 P -0.1691(7) 0.6212(4) -0.1727(5) 0.149(4) Uani 0.413(7) 1 d . . P A 2
F1B_1 F -0.0677(11) 0.5668(9) -0.1794(10) 0.191(8) Uani 0.413(7) 1 d . . P A 2
F2B_1 F -0.1454(16) 0.6845(13) -0.2264(12) 0.238(10) Uani 0.413(7) 1 d . . P A 2
F3B_1 F -0.219(3) 0.5602(17) -0.235(2) 0.46(3) Uani 0.413(7) 1 d . . P A 2
F4_1 F -0.2986(10) 0.6657(5) -0.1648(5) 0.302(6) Uani 1 1 d . . . . .
F5_1 F -0.2230(11) 0.5323(6) -0.1547(7) 0.282(5) Uani 1 1 d . . . . .
F6_1 F -0.1384(11) 0.6896(7) -0.1130(6) 0.340(8) Uani 1 1 d . . . . .
P12 P 0.21626(15) 0.96977(14) 0.92027(9) 0.0874(5) Uani 1 1 d . . . . .
F12 F 0.3017(3) 0.9416(3) 0.8745(2) 0.1131(13) Uani 1 1 d . . . . .
F22 F 0.1390(3) 0.8856(4) 0.8766(3) 0.1298(15) Uani 1 1 d . . . . .
F32 F 0.1770(4) 1.0407(4) 0.8629(2) 0.1398(18) Uani 1 1 d . . . . .
F42 F 0.2912(5) 1.0506(4) 0.9610(3) 0.163(2) Uani 1 1 d . . . . .
F52 F 0.2475(4) 0.8939(4) 0.9742(2) 0.1352(16) Uani 1 1 d . . . . .
F62 F 0.1277(4) 0.9935(4) 0.9626(3) 0.1489(19) Uani 1 1 d . . . . .
P13 P 0.4719(2) 0.36228(17) 0.6656(2) 0.1475(12) Uani 1 1 d . . . . .
F13 F 0.3982(5) 0.4410(4) 0.6374(4) 0.170(2) Uani 1 1 d . . . . .
F23 F 0.3793(6) 0.2955(5) 0.6770(7) 0.307(6) Uani 1 1 d . . . . .
F33 F 0.4578(9) 0.3165(8) 0.5900(6) 0.302(5) Uani 1 1 d . . . . .
F43 F 0.5640(5) 0.4290(5) 0.6461(6) 0.236(4) Uani 1 1 d . . . . .
F53 F 0.4847(9) 0.4155(7) 0.7387(4) 0.283(6) Uani 1 1 d . . . . .
F63 F 0.5443(6) 0.2851(4) 0.6918(7) 0.261(5) Uani 1 1 d . . . . .
P14 P 0.9696(2) 0.9333(2) 0.63771(16) 0.1385(10) Uani 1 1 d . . . . .
F14 F 0.8809(4) 0.9524(5) 0.6826(4) 0.177(2) Uani 1 1 d . . . . .
F24 F 0.9202(6) 0.9982(6) 0.5791(3) 0.219(4) Uani 1 1 d . . . . .
F34 F 0.9057(7) 0.8415(6) 0.6030(6) 0.283(5) Uani 1 1 d . . . . .
F44 F 1.0232(5) 0.8717(5) 0.6940(5) 0.217(3) Uani 1 1 d . . . . .
F54 F 1.0267(5) 1.0278(5) 0.6778(4) 0.199(3) Uani 1 1 d . . . . .
F64 F 1.0599(7) 0.9250(7) 0.5958(5) 0.281(5) Uani 1 1 d . . . . .

loop_
_atom_site_aniso_label
_atom_site_aniso_U_11
_atom_site_aniso_U_22
_atom_site_aniso_U_33
_atom_site_aniso_U_23
_atom_site_aniso_U_13
_atom_site_aniso_U_12
Ru2 0.0604(3) 0.0543(2) 0.0554(3) 0.00785(18) 0.00767(19) 0.00954(19)
Ru1 0.0829(3) 0.0626(3) 0.0562(3) 0.0108(2) 0.0134(2) 0.0134(2)
C1A 0.107(5) 0.098(5) 0.110(5) 0.032(4) 0.025(4) -0.009(4)
C2A 0.142(6) 0.070(4) 0.097(5) 0.015(4) 0.041(4) -0.001(4)
C3A 0.147(6) 0.078(4) 0.084(4) 0.032(3) 0.047(4) 0.029(4)
C4A 0.137(6) 0.098(5) 0.074(4) 0.036(3) 0.032(3) 0.020(4)
C5A 0.148(6) 0.084(4) 0.085(4) 0.017(4) 0.055(4) 0.006(4)
C6A 0.113(5) 0.094(5) 0.120(6) 0.038(4) 0.052(4) 0.023(4)
C7A 0.132(7) 0.177(9) 0.194(10) 0.077(7) -0.026(6) -0.050(6)
C8A 0.191(8) 0.132(6) 0.095(6) 0.041(4) -0.008(5) 0.029(6)
C9A 0.321(17) 0.147(8) 0.182(11) 0.078(8) -0.071(11) 0.010(10)
C10A 0.294(16) 0.134(7) 0.199(13) 0.023(7) -0.065(11) 0.008(10)
N1B 0.084(3) 0.066(3) 0.058(3) 0.008(2) 0.007(2) 0.014(2)
N2B 0.076(3) 0.074(3) 0.066(3) 0.010(2) -0.003(2) 0.015(2)
C1B 0.098(4) 0.080(4) 0.075(4) 0.004(3) 0.020(3) 0.021(3)
C2B 0.128(5) 0.073(4) 0.099(5) 0.011(4) 0.020(4) 0.031(4)
C3B 0.132(5) 0.067(4) 0.133(6) 0.018(4) 0.020(5) 0.014(4)
C4B 0.098(4) 0.073(4) 0.117(5) 0.017(4) 0.011(4) 0.002(3)
C5B 0.108(5) 0.087(5) 0.207(9) 0.024(6) 0.034(6) -0.006(4)
C6B 0.082(5) 0.108(5) 0.234(11) 0.027(7) 0.022(6) -0.015(4)
C7B 0.072(4) 0.089(4) 0.164(7) 0.017(5) 0.006(4) -0.002(3)
C8B 0.068(4) 0.131(5) 0.195(9) 0.027(7) 0.015(5) 0.008(4)
C9B 0.075(4) 0.102(5) 0.189(8) 0.015(6) -0.006(5) 0.026(4)
C10B 0.081(4) 0.078(4) 0.107(5) 0.016(4) 0.003(4) 0.022(3)
C11B 0.070(3) 0.075(3) 0.086(4) 0.017(3) 0.001(3) 0.004(3)
C12B 0.075(3) 0.065(3) 0.079(4) 0.008(3) -0.002(3) 0.004(3)
C1C 0.094(4) 0.070(4) 0.067(4) -0.003(3) 0.010(3) -0.008(3)
C2C 0.087(4) 0.075(4) 0.068(4) 0.015(3) -0.011(3) -0.009(3)
C3C 0.072(4) 0.087(4) 0.089(4) 0.020(3) -0.003(3) 0.010(3)
C4C 0.059(3) 0.091(5) 0.102(5) 0.015(4) 0.011(3) -0.002(3)
C5C 0.086(4) 0.078(4) 0.090(5) 0.018(3) 0.010(4) -0.012(3)
C6C 0.101(5) 0.057(3) 0.095(5) -0.002(3) 0.001(4) 0.001(3)
C7C 0.155(7) 0.118(6) 0.080(5) -0.027(4) 0.030(5) 0.001(5)
C8C 0.092(6) 0.211(11) 0.173(10) 0.061(8) 0.063(6) -0.003(6)
C9C 0.148(9) 0.247(14) 0.172(10) 0.040(10) 0.079(8) -0.028(9)
C10C 0.080(7) 0.46(2) 0.218(14) 0.060(15) 0.047(8) 0.007(10)
N1D 0.066(3) 0.096(4) 0.062(3) 0.009(2) 0.008(2) 0.029(3)
N2D 0.073(3) 0.058(3) 0.062(3) 0.010(2) 0.006(2) 0.004(2)
C1D 0.111(6) 0.157(7) 0.070(4) 0.014(4) 0.013(4) 0.071(5)
C2D 0.110(8) 0.239(13) 0.124(7) 0.037(9) 0.029(7) 0.111(8)
C3D 0.082(7) 0.34(2) 0.127(9) 0.042(13) 0.013(6) 0.039(11)
C4D 0.056(5) 0.238(13) 0.111(6) 0.024(7) -0.002(4) 0.015(7)
C5D 0.073(6) 0.225(15) 0.159(9) 0.030(10) -0.013(6) -0.077(8)
C6D 0.157(13) 0.173(13) 0.209(13) 0.018(10) -0.011(11) -0.066(10)
C7D 0.092(6) 0.115(7) 0.126(7) 0.017(5) -0.013(5) -0.055(5)
C8D 0.177(10) 0.077(6) 0.150(9) 0.010(5) -0.024(8) -0.010(7)
C9D 0.184(10) 0.061(5) 0.115(6) -0.007(4) -0.017(7) 0.025(5)
C10D 0.119(5) 0.068(4) 0.078(4) 0.011(3) 0.003(4) 0.022(4)
C11D 0.078(4) 0.083(4) 0.072(4) 0.011(3) -0.008(3) -0.010(4)
C12D 0.060(4) 0.129(6) 0.060(4) 0.017(4) -0.003(3) -0.005(4)
N1E 0.075(3) 0.079(3) 0.055(3) 0.000(2) 0.007(2) 0.023(2)
N2E 0.076(3) 0.066(3) 0.053(2) 0.008(2) 0.009(2) 0.019(2)
C1E 0.088(4) 0.096(4) 0.056(3) -0.003(3) 0.011(3) 0.044(3)
C2E 0.089(4) 0.099(4) 0.059(3) 0.003(3) 0.006(3) 0.048(4)
C3E 0.079(4) 0.075(4) 0.047(3) 0.001(2) 0.006(3) 0.022(3)
C4E 0.114(5) 0.107(5) 0.055(3) 0.003(3) 0.011(3) 0.057(4)
C5E 0.089(4) 0.098(4) 0.067(4) 0.008(3) 0.008(3) 0.044(4)
C6E 0.112(5) 0.072(4) 0.062(4) 0.005(3) 0.019(3) 0.034(3)
C7E 0.113(5) 0.073(4) 0.058(3) -0.001(3) 0.018(3) 0.031(3)
C8E 0.071(3) 0.078(4) 0.055(3) 0.005(3) 0.008(2) 0.025(3)
C9E 0.118(5) 0.077(4) 0.058(3) 0.004(3) -0.002(3) 0.048(4)
C10E 0.112(5) 0.071(4) 0.066(4) -0.001(3) 0.008(3) 0.040(3)
P1A_1 0.315(11) 0.080(3) 0.223(9) -0.018(4) -0.149(9) 0.062(5)
F1A_1 0.41(2) 0.129(9) 0.37(2) -0.086(11) -0.231(18) 0.161(12)
F2A_1 0.54(3) 0.191(14) 0.34(2) 0.002(14) -0.04(2) 0.218(19)
F3A_1 0.35(2) 0.151(12) 0.42(3) -0.027(15) 0.06(2) -0.003(14)
P1B_1 0.202(8) 0.062(3) 0.157(7) 0.009(4) -0.078(6) 0.023(4)
F1B_1 0.157(12) 0.106(9) 0.30(2) 0.035(11) -0.039(12) 0.050(9)
F2B_1 0.25(2) 0.162(15) 0.31(2) 0.109(16) -0.015(18) 0.061(13)
F3B_1 0.65(6) 0.138(17) 0.49(5) -0.13(3) -0.40(5) 0.16(3)
F4_1 0.457(16) 0.136(5) 0.261(10) 0.003(6) -0.173(10) 0.087(8)
F5_1 0.394(16) 0.118(6) 0.321(14) 0.011(8) -0.016(12) 0.062(8)
F6_1 0.467(18) 0.166(8) 0.318(13) -0.037(8) -0.206(13) 0.076(10)
P12 0.0930(12) 0.1007(13) 0.0763(11) 0.0164(10) 0.0206(9) 0.0317(10)
F12 0.099(3) 0.140(4) 0.108(3) -0.002(3) 0.035(2) 0.030(2)
F22 0.112(3) 0.144(4) 0.127(4) -0.007(3) -0.003(3) 0.010(3)
F32 0.179(5) 0.144(4) 0.121(4) 0.052(3) 0.050(3) 0.076(4)
F42 0.182(5) 0.146(4) 0.153(5) -0.039(4) 0.030(4) -0.017(4)
F52 0.166(4) 0.142(4) 0.101(3) 0.043(3) 0.001(3) 0.043(3)
F62 0.144(4) 0.204(5) 0.124(4) 0.019(3) 0.065(3) 0.073(4)
P13 0.140(2) 0.0742(13) 0.244(4) -0.0049(18) 0.087(2) 0.0124(14)
F13 0.170(5) 0.131(4) 0.218(6) -0.008(4) 0.039(4) 0.056(4)
F23 0.185(7) 0.138(5) 0.64(2) 0.079(9) 0.188(10) 0.008(5)
F33 0.335(13) 0.275(11) 0.297(12) -0.141(9) 0.075(10) 0.055(10)
F43 0.172(6) 0.143(5) 0.420(13) 0.067(7) 0.120(7) 0.029(5)
F53 0.452(15) 0.233(9) 0.188(7) -0.008(6) -0.002(8) 0.213(10)
F63 0.182(6) 0.103(4) 0.526(17) 0.037(6) 0.118(8) 0.054(4)
P14 0.1099(18) 0.155(2) 0.158(2) -0.027(2) 0.0159(17) 0.0623(18)
F14 0.122(4) 0.198(6) 0.220(6) -0.012(5) 0.050(4) 0.031(4)
F24 0.258(8) 0.271(8) 0.156(5) -0.004(5) 0.010(5) 0.177(7)
F34 0.252(9) 0.181(7) 0.383(13) -0.118(8) -0.050(9) 0.040(6)
F44 0.171(6) 0.205(7) 0.284(9) 0.078(6) 0.002(6) 0.070(5)
F54 0.146(5) 0.181(6) 0.262(8) -0.048(6) 0.028(5) 0.005(4)
F64 0.306(10) 0.335(11) 0.290(9) 0.099(8) 0.188(8) 0.231(9)

loop_
_atom_type_symbol
_atom_type_description
_atom_type_scat_dispersion_real
_atom_type_scat_dispersion_imag
_atom_type_scat_source
C C 0.0033 0.0016 'International Tables Vol C Tables 4.2.6.8 and 6.1.1.4'
H H 0.0000 0.0000 'International Tables Vol C Tables 4.2.6.8 and 6.1.1.4'
N N 0.0061 0.0033 'International Tables Vol C Tables 4.2.6.8 and 6.1.1.4'
F F 0.0171 0.0103 'International Tables Vol C Tables 4.2.6.8 and 6.1.1.4'
P P 0.1023 0.0942 'International Tables Vol C Tables 4.2.6.8 and 6.1.1.4'
Ru Ru -1.2594 0.8363 'International Tables Vol C Tables 4.2.6.8 and 6.1.1.4'

loop_
_geom_angle_atom_site_label_1
_geom_angle_atom_site_label_2
_geom_angle_atom_site_label_3
_geom_angle
_geom_angle_site_symmetry_1
_geom_angle_site_symmetry_3
_geom_angle_publ_flag
N2D Ru2 N1D 78.09(19) . . ?
N2D Ru2 N2E 87.36(16) . . ?
N1D Ru2 N2E 83.70(17) . . ?
N2D Ru2 C5C 153.4(2) . . ?
N1D Ru2 C5C 128.2(2) . . ?
N2E Ru2 C5C 91.4(2) . . ?
N2D Ru2 C6C 158.3(2) . . ?
N1D Ru2 C6C 100.2(2) . . ?
N2E Ru2 C6C 114.1(2) . . ?
C5C Ru2 C6C 36.8(2) . . ?
N2D Ru2 C2C 94.6(2) . . ?
N1D Ru2 C2C 113.6(2) . . ?
N2E Ru2 C2C 162.6(2) . . ?
C5C Ru2 C2C 79.2(2) . . ?
C6C Ru2 C2C 66.0(2) . . ?
N2D Ru2 C3C 92.9(2) . . ?
N1D Ru2 C3C 149.5(2) . . ?
N2E Ru2 C3C 125.4(2) . . ?
C5C Ru2 C3C 66.4(2) . . ?
C6C Ru2 C3C 77.5(3) . . ?
C2C Ru2 C3C 37.3(2) . . ?
N2D Ru2 C1C 121.06(19) . . ?
N1D Ru2 C1C 92.8(2) . . ?
N2E Ru2 C1C 150.1(2) . . ?
C5C Ru2 C1C 67.6(2) . . ?
C6C Ru2 C1C 37.2(2) . . ?
C2C Ru2 C1C 36.7(2) . . ?
C3C Ru2 C1C 66.7(2) . . ?
N2D Ru2 C4C 115.9(2) . . ?
N1D Ru2 C4C 166.0(2) . . ?
N2E Ru2 C4C 96.5(2) . . ?
C5C Ru2 C4C 37.8(2) . . ?
C6C Ru2 C4C 66.8(3) . . ?
C2C Ru2 C4C 67.1(2) . . ?
C3C Ru2 C4C 36.4(2) . . ?
C1C Ru2 C4C 79.9(2) . . ?
N2B Ru1 N1B 78.11(19) . . ?
N2B Ru1 N1E 84.30(17) . . ?
N1B Ru1 N1E 84.64(17) . . ?
N2B Ru1 C2A 118.6(3) . . ?
N1B Ru1 C2A 163.2(3) . . ?
N1E Ru1 C2A 94.8(3) . . ?
N2B Ru1 C5A 123.8(3) . . ?
N1B Ru1 C5A 95.0(2) . . ?
N1E Ru1 C5A 151.3(3) . . ?
C2A Ru1 C5A 77.5(3) . . ?
N2B Ru1 C6A 161.0(3) . . ?
N1B Ru1 C6A 99.0(2) . . ?
N1E Ru1 C6A 114.3(3) . . ?
C2A Ru1 C6A 65.9(3) . . ?
C5A Ru1 C6A 37.4(3) . . ?
N2B Ru1 C3A 95.5(2) . . ?
N1B Ru1 C3A 152.7(3) . . ?
N1E Ru1 C3A 121.4(2) . . ?
C2A Ru1 C3A 35.7(3) . . ?
C5A Ru1 C3A 66.3(3) . . ?
C6A Ru1 C3A 78.4(3) . . ?
N2B Ru1 C4A 96.6(2) . . ?
N1B Ru1 C4A 116.2(2) . . ?
N1E Ru1 C4A 158.9(2) . . ?
C2A Ru1 C4A 66.3(3) . . ?
C5A Ru1 C4A 37.2(3) . . ?
C6A Ru1 C4A 67.6(3) . . ?
C3A Ru1 C4A 37.5(3) . . ?
N2B Ru1 C1A 155.0(3) . . ?
N1B Ru1 C1A 125.9(3) . . ?
N1E Ru1 C1A 90.8(2) . . ?
C2A Ru1 C1A 37.3(3) . . ?
C5A Ru1 C1A 66.2(3) . . ?
C6A Ru1 C1A 36.2(3) . . ?
C3A Ru1 C1A 66.3(3) . . ?
C4A Ru1 C1A 79.5(3) . . ?
C6A C1A C2A 117.3(8) . . ?
C6A C1A C7A 123.3(9) . . ?
C2A C1A C7A 119.4(9) . . ?
C6A C1A Ru1 70.6(4) . . ?
C2A C1A Ru1 69.4(4) . . ?
C7A C1A Ru1 130.3(5) . . ?
C3A C2A C1A 123.4(8) . . ?
C3A C2A Ru1 73.2(4) . . ?
C1A C2A Ru1 73.3(4) . . ?
C2A C3A C4A 120.6(7) . . ?
C2A C3A Ru1 71.0(4) . . ?
C4A C3A Ru1 71.9(4) . . ?
C5A C4A C3A 116.3(8) . . ?
C5A C4A C8A 124.7(8) . . ?
C3A C4A C8A 118.9(8) . . ?
C5A C4A Ru1 70.2(4) . . ?
C3A C4A Ru1 70.6(4) . . ?
C8A C4A Ru1 129.4(6) . . ?
C6A C5A C4A 121.9(7) . . ?
C6A C5A Ru1 71.6(4) . . ?
C4A C5A Ru1 72.6(4) . . ?
C1A C6A C5A 120.3(7) . . ?
C1A C6A Ru1 73.1(4) . . ?
C5A C6A Ru1 71.1(4) . . ?
C10A C8A C4A 112.6(9) . . ?
C10A C8A C9A 109.1(10) . . ?
C4A C8A C9A 108.9(9) . . ?
C1B N1B C12B 117.8(5) . . ?
C1B N1B Ru1 127.6(4) . . ?
C12B N1B Ru1 114.6(4) . . ?
C10B N2B C11B 117.1(5) . . ?
C10B N2B Ru1 128.7(4) . . ?
C11B N2B Ru1 114.1(4) . . ?
N1B C1B C2B 122.1(6) . . ?
C3B C2B C1B 120.2(7) . . ?
C2B C3B C4B 119.2(7) . . ?
C3B C4B C12B 118.1(7) . . ?
C3B C4B C5B 123.6(7) . . ?
C12B C4B C5B 118.3(7) . . ?
C6B C5B C4B 120.4(8) . . ?
C5B C6B C7B 121.3(7) . . ?
C11B C7B C8B 114.9(7) . . ?
C11B C7B C6B 119.5(7) . . ?
C8B C7B C6B 125.6(7) . . ?
C9B C8B C7B 121.5(7) . . ?
C8B C9B C10B 119.1(7) . . ?
N2B C10B C9B 123.6(7) . . ?
N2B C11B C7B 123.8(6) . . ?
N2B C11B C12B 116.9(5) . . ?
C7B C11B C12B 119.3(6) . . ?
N1B C12B C4B 122.5(6) . . ?
N1B C12B C11B 116.2(5) . . ?
C4B C12B C11B 121.2(6) . . ?
C2C C1C C6C 116.8(6) . . ?
C2C C1C C7C 121.3(6) . . ?
C6C C1C C7C 121.8(6) . . ?
C2C C1C Ru2 70.6(3) . . ?
C6C C1C Ru2 69.9(3) . . ?
C7C C1C Ru2 127.8(5) . . ?
C1C C2C C3C 120.9(6) . . ?
C1C C2C Ru2 72.7(3) . . ?
C3C C2C Ru2 71.9(3) . . ?
C4C C3C C2C 122.1(6) . . ?
C4C C3C Ru2 72.7(3) . . ?
C2C C3C Ru2 70.8(3) . . ?
C3C C4C C5C 116.9(6) . . ?
C3C C4C C8C 119.1(7) . . ?
C5C C4C C8C 124.0(7) . . ?
C3C C4C Ru2 71.0(3) . . ?
C5C C4C Ru2 68.8(3) . . ?
C8C C4C Ru2 130.6(6) . . ?
C6C C5C C4C 120.3(6) . . ?
C6C C5C Ru2 72.1(4) . . ?
C4C C5C Ru2 73.3(3) . . ?
C5C C6C C1C 122.9(6) . . ?
C5C C6C Ru2 71.1(4) . . ?
C1C C6C Ru2 72.8(3) . . ?
C9C C8C C4C 114.6(9) . . ?
C9C C8C C10C 110.0(9) . . ?
C4C C8C C10C 103.7(9) . . ?
C1D N1D C12D 120.0(6) . . ?
C1D N1D Ru2 127.2(5) . . ?
C12D N1D Ru2 112.7(4) . . ?
C10D N2D C11D 117.7(5) . . ?
C10D N2D Ru2 127.0(4) . . ?
C11D N2D Ru2 115.3(4) . . ?
N1D C1D C2D 118.9(9) . . ?
C3D C2D C1D 119.5(10) . . ?
C2D C3D C4D 122.7(11) . . ?
C3D C4D C12D 114.8(11) . . ?
C3D C4D C5D 127.9(10) . . ?
C12D C4D C5D 117.1(10) . . ?
C6D C5D C4D 119.6(10) . . ?
C5D C6D C7D 126.0(13) . . ?
C6D C7D C8D 125.5(11) . . ?
C6D C7D C11D 116.2(11) . . ?
C8D C7D C11D 118.2(8) . . ?
C9D C8D C7D 120.2(9) . . ?
C8D C9D C10D 120.0(9) . . ?
N2D C10D C9D 122.6(8) . . ?
N2D C11D C12D 116.3(6) . . ?
N2D C11D C7D 121.1(7) . . ?
C12D C11D C7D 122.5(7) . . ?
N1D C12D C11D 117.6(5) . . ?
N1D C12D C4D 124.0(8) . . ?
C11D C12D C4D 118.4(8) . . ?
C1E N1E C5E 115.8(5) . . ?
C1E N1E Ru1 120.3(3) . . ?
C5E N1E Ru1 123.6(4) . . ?
C10E N2E C6E 116.0(5) . . ?
C10E N2E Ru2 121.5(4) . . ?
C6E N2E Ru2 122.5(4) . . ?
N1E C1E C2E 123.9(5) . . ?
C1E C2E C3E 120.0(5) . . ?
C4E C3E C2E 116.5(5) . . ?
C4E C3E C8E 122.2(5) . . ?
C2E C3E C8E 121.3(5) . . ?
C3E C4E C5E 120.0(5) . . ?
N1E C5E C4E 123.8(5) . . ?
N2E C6E C7E 122.4(5) . . ?
C6E C7E C8E 120.9(5) . . ?
C9E C8E C7E 116.3(5) . . ?
C9E C8E C3E 122.9(5) . . ?
C7E C8E C3E 120.7(5) . . ?
C10E C9E C8E 121.1(5) . . ?
N2E C10E C9E 123.2(5) . . ?
F1A_1 P1A_1 F4_1 162.0(16) . . ?
F1A_1 P1A_1 F5_1 83.6(8) . . ?
F4_1 P1A_1 F5_1 89.7(8) . . ?
F1A_1 P1A_1 F3A_1 98.1(13) . . ?
F4_1 P1A_1 F3A_1 98.7(10) . . ?
F5_1 P1A_1 F3A_1 90.4(8) . . ?
F1A_1 P1A_1 F2A_1 95.6(10) . . ?
F4_1 P1A_1 F2A_1 91.4(7) . . ?
F5_1 P1A_1 F2A_1 178.5(13) . . ?
F3A_1 P1A_1 F2A_1 88.5(14) . . ?
F1A_1 P1A_1 F6_1 80.9(10) . . ?
F4_1 P1A_1 F6_1 82.3(8) . . ?
F5_1 P1A_1 F6_1 89.6(10) . . ?
F3A_1 P1A_1 F6_1 179.0(10) . . ?
F2A_1 P1A_1 F6_1 91.5(10) . . ?
F2B_1 P1B_1 F5_1 147.6(12) . . ?
F2B_1 P1B_1 F6_1 98.2(11) . . ?
F5_1 P1B_1 F6_1 112.7(11) . . ?
F2B_1 P1B_1 F3B_1 80(2) . . ?
F5_1 P1B_1 F3B_1 67.5(18) . . ?
F6_1 P1B_1 F3B_1 168.9(15) . . ?
F2B_1 P1B_1 F1B_1 91.2(12) . . ?
F5_1 P1B_1 F1B_1 90.2(7) . . ?
F6_1 P1B_1 F1B_1 104.6(9) . . ?
F3B_1 P1B_1 F1B_1 86.5(16) . . ?
F2B_1 P1B_1 F4_1 94.9(8) . . ?
F5_1 P1B_1 F4_1 81.3(8) . . ?
F6_1 P1B_1 F4_1 80.7(8) . . ?
F3B_1 P1B_1 F4_1 88.4(17) . . ?
F1B_1 P1B_1 F4_1 171.3(7) . . ?
P1B_1 F3B_1 F5_1 54.8(13) . . ?
P1B_1 F5_1 F3B_1 57.7(11) . . ?
F42 P12 F52 92.3(3) . . ?
F42 P12 F62 91.5(3) . . ?
F52 P12 F62 89.7(3) . . ?
F42 P12 F32 92.3(4) . . ?
F52 P12 F32 175.4(3) . . ?
F62 P12 F32 89.2(3) . . ?
F42 P12 F12 91.7(3) . . ?
F52 P12 F12 90.6(3) . . ?
F62 P12 F12 176.8(3) . . ?
F32 P12 F12 90.2(2) . . ?
F42 P12 F22 179.0(3) . . ?
F52 P12 F22 88.2(3) . . ?
F62 P12 F22 89.4(3) . . ?
F32 P12 F22 87.2(3) . . ?
F12 P12 F22 87.4(3) . . ?
F23 P13 F43 174.4(7) . . ?
F23 P13 F33 87.2(6) . . ?
F43 P13 F33 87.5(6) . . ?
F23 P13 F53 94.9(7) . . ?
F43 P13 F53 90.3(6) . . ?
F33 P13 F53 175.7(6) . . ?
F23 P13 F63 90.5(4) . . ?
F43 P13 F63 91.2(4) . . ?
F33 P13 F63 90.8(5) . . ?
F53 P13 F63 92.9(6) . . ?
F23 P13 F13 89.9(4) . . ?
F43 P13 F13 88.4(4) . . ?
F33 P13 F13 88.3(6) . . ?
F53 P13 F13 87.9(4) . . ?
F63 P13 F13 179.0(6) . . ?
F34 P14 F64 94.5(6) . . ?
F34 P14 F44 89.8(5) . . ?
F64 P14 F44 88.6(4) . . ?
F34 P14 F54 174.5(5) . . ?
F64 P14 F54 91.0(5) . . ?
F44 P14 F54 89.9(5) . . ?
F34 P14 F14 90.8(5) . . ?
F64 P14 F14 174.5(5) . . ?
F44 P14 F14 93.1(4) . . ?
F54 P14 F14 83.8(3) . . ?
F34 P14 F24 91.7(5) . . ?
F64 P14 F24 88.9(4) . . ?
F44 P14 F24 177.2(5) . . ?
F54 P14 F24 88.8(4) . . ?
F14 P14 F24 89.3(4) . . ?

loop_
_geom_bond_atom_site_label_1
_geom_bond_atom_site_label_2
_geom_bond_distance
_geom_bond_site_symmetry_2
_geom_bond_publ_flag
Ru2 N2D 2.083(4) . ?
Ru2 N1D 2.096(5) . ?
Ru2 N2E 2.114(4) . ?
Ru2 C5C 2.181(6) . ?
Ru2 C6C 2.195(6) . ?
Ru2 C2C 2.206(6) . ?
Ru2 C3C 2.220(6) . ?
Ru2 C1C 2.233(6) . ?
Ru2 C4C 2.241(6) . ?
Ru1 N2B 2.084(5) . ?
Ru1 N1B 2.096(4) . ?
Ru1 N1E 2.100(4) . ?
Ru1 C2A 2.176(7) . ?
Ru1 C5A 2.189(6) . ?
Ru1 C6A 2.196(7) . ?
Ru1 C3A 2.203(6) . ?
Ru1 C4A 2.220(6) . ?
Ru1 C1A 2.227(7) . ?
C1A C6A 1.376(11) . ?
C1A C2A 1.407(10) . ?
C1A C7A 1.593(11) . ?
C2A C3A 1.344(10) . ?
C3A C4A 1.422(10) . ?
C4A C5A 1.406(10) . ?
C4A C8A 1.539(12) . ?
C5A C6A 1.405(11) . ?
C8A C10A 1.402(13) . ?
C8A C9A 1.550(12) . ?
N1B C1B 1.344(7) . ?
N1B C12B 1.350(7) . ?
N2B C10B 1.331(7) . ?
N2B C11B 1.364(7) . ?
C1B C2B 1.389(9) . ?
C2B C3B 1.354(10) . ?
C3B C4B 1.388(10) . ?
C4B C12B 1.401(8) . ?
C4B C5B 1.421(10) . ?
C5B C6B 1.351(11) . ?
C6B C7B 1.437(10) . ?
C7B C11B 1.366(9) . ?
C7B C8B 1.420(11) . ?
C8B C9B 1.336(11) . ?
C9B C10B 1.343(10) . ?
C11B C12B 1.421(8) . ?
C1C C2C 1.399(8) . ?
C1C C6C 1.414(8) . ?
C1C C7C 1.516(9) . ?
C2C C3C 1.417(9) . ?
C3C C4C 1.393(8) . ?
C4C C5C 1.436(9) . ?
C4C C8C 1.554(11) . ?
C5C C6C 1.381(9) . ?
C8C C9C 1.466(13) . ?
C8C C10C 1.570(14) . ?
N1D C1D 1.323(8) . ?
N1D C12D 1.386(8) . ?
N2D C10D 1.340(7) . ?
N2D C11D 1.349(7) . ?
C1D C2D 1.442(12) . ?
C2D C3D 1.371(16) . ?
C3D C4D 1.384(16) . ?
C4D C12D 1.396(9) . ?
C4D C5D 1.473(15) . ?
C5D C6D 1.303(16) . ?
C6D C7D 1.330(15) . ?
C7D C8D 1.375(12) . ?
C7D C11D 1.419(10) . ?
C8D C9D 1.322(12) . ?
C9D C10D 1.384(10) . ?
C11D C12D 1.393(9) . ?
N1E C1E 1.333(6) . ?
N1E C5E 1.339(7) . ?
N2E C10E 1.346(7) . ?
N2E C6E 1.358(7) . ?
C1E C2E 1.374(7) . ?
C2E C3E 1.386(7) . ?
C3E C4E 1.375(7) . ?
C3E C8E 1.488(7) . ?
C4E C5E 1.377(8) . ?
C6E C7E 1.363(8) . ?
C7E C8E 1.377(7) . ?
C8E C9E 1.366(7) . ?
C9E C10E 1.354(8) . ?
P1A_1 F1A_1 1.413(11) . ?
P1A_1 F4_1 1.510(9) . ?
P1A_1 F5_1 1.597(14) . ?
P1A_1 F3A_1 1.60(2) . ?
P1A_1 F2A_1 1.62(2) . ?
P1A_1 F6_1 1.794(18) . ?
P1B_1 F2B_1 1.42(2) . ?
P1B_1 F5_1 1.430(13) . ?
P1B_1 F6_1 1.445(12) . ?
P1B_1 F3B_1 1.48(2) . ?
P1B_1 F1B_1 1.615(16) . ?
P1B_1 F4_1 1.891(15) . ?
F3B_1 F5_1 1.62(4) . ?
P12 F42 1.524(6) . ?
P12 F52 1.551(4) . ?
P12 F62 1.561(4) . ?
P12 F32 1.576(4) . ?
P12 F12 1.587(4) . ?
P12 F22 1.592(5) . ?
P13 F23 1.491(7) . ?
P13 F43 1.537(7) . ?
P13 F33 1.543(9) . ?
P13 F53 1.544(9) . ?
P13 F63 1.558(8) . ?
P13 F13 1.596(6) . ?
P14 F34 1.523(8) . ?
P14 F64 1.532(6) . ?
P14 F44 1.546(7) . ?
P14 F54 1.557(7) . ?
P14 F14 1.578(6) . ?
P14 F24 1.583(7) . ?
